data_2205006
loop_
_publ_author_name
'N\"ather, Christian'
'Greve, Jan'
'Je\&s, Inke'

_publ_section_title
;
 Poly[tetra-\m~2~-azido-di-\m~2~-4,4'-bipyridine-sodium(I)iron(III)]
;
_journal_issue 2
_journal_name_full 'Acta Crystallographica Section E'
_journal_page_first m317
_journal_page_last m319
_journal_paper_doi 10.1107/S1600536805001091
_journal_volume 61
_journal_year 2005
_chemical_formula_iupac '[Fe Na (N3)4 (C10 H8 N2)2]'
_chemical_formula_moiety 'C20 H16 Fe N16 Na'
_chemical_formula_sum 'C20 H16 Fe N16 Na'
_chemical_formula_weight 559.33
_chemical_name_systematic
;
Poly[tetra-\m~2~-azido-di-\m~2~-4,4'-bipyridine-sodium(I)iron(III)]
;
_space_group_IT_number 20
_symmetry_cell_setting orthorhombic
_symmetry_space_group_name_Hall 'C 2c 2'
_symmetry_space_group_name_H-M 'C 2 2 21'
_atom_sites_solution_hydrogens geom
_atom_sites_solution_primary direct
_atom_sites_solution_secondary difmap
_audit_creation_method SHELXL-97
_cell_angle_alpha 90.00
_cell_angle_beta 90.00
_cell_angle_gamma 90.00
_cell_formula_units_Z 4
_cell_length_a 11.4626(6)
_cell_length_b 12.0032(9)
_cell_length_c 16.7541(9)
_cell_measurement_reflns_used 8000
_cell_measurement_temperature 150(2)
_cell_measurement_theta_max 26
_cell_measurement_theta_min 16
_cell_volume 2305.2(2)
_computing_cell_refinement IPDS
_computing_data_collection 'IPDS (Stoe & Cie, 1998)'
_computing_data_reduction IPDS
_computing_molecular_graphics 'XP in SHELXTL (Bruker, 1998)'
_computing_publication_material 'CIFTAB in SHELXL97'
_computing_structure_refinement 'SHELXL97 (Sheldrick, 1997)'
_computing_structure_solution 'SHELXS97 (Sheldrick, 1997)'
_diffrn_ambient_temperature 150(2)
_diffrn_measured_fraction_theta_full 0.981
_diffrn_measured_fraction_theta_max 0.981
_diffrn_measurement_device_type 'Stoe Imaging Plate Diffraction System'
_diffrn_measurement_method \f
_diffrn_radiation_monochromator graphite
_diffrn_radiation_source 'fine-focus sealed tube'
_diffrn_radiation_type MoK\a
_diffrn_radiation_wavelength 0.71073
_diffrn_reflns_av_R_equivalents 0.0485
_diffrn_reflns_av_sigmaI/netI 0.0264
_diffrn_reflns_limit_h_max 14
_diffrn_reflns_limit_h_min -14
_diffrn_reflns_limit_k_max 15
_diffrn_reflns_limit_k_min -15
_diffrn_reflns_limit_l_max 22
_diffrn_reflns_limit_l_min -22
_diffrn_reflns_number 13692
_diffrn_reflns_theta_full 28.09
_diffrn_reflns_theta_max 28.09
_diffrn_reflns_theta_min 2.43
_diffrn_standards_decay_% 0
_diffrn_standards_interval_time 0
_diffrn_standards_number 0
_exptl_absorpt_coefficient_mu 0.722
_exptl_absorpt_correction_type none
_exptl_crystal_colour red
_exptl_crystal_density_diffrn 1.612
_exptl_crystal_density_method 'not measured'
_exptl_crystal_description block
_exptl_crystal_F_000 1140
_exptl_crystal_size_max 0.07
_exptl_crystal_size_mid 0.06
_exptl_crystal_size_min 0.06
_refine_diff_density_max 0.363
_refine_diff_density_min -0.482
_refine_ls_abs_structure_details 'Flack (1983)'
_refine_ls_abs_structure_Flack 0.007(15)
_refine_ls_extinction_coef 0.0026(4)
_refine_ls_extinction_expression Fc^*^=kFc[1+0.001xFc^2^\l^3^/sin(2\q)]^-1/4^
_refine_ls_extinction_method SHELXL97
_refine_ls_goodness_of_fit_ref 1.085
_refine_ls_hydrogen_treatment constr
_refine_ls_matrix_type full
_refine_ls_number_parameters 178
_refine_ls_number_reflns 2728
_refine_ls_number_restraints 0
_refine_ls_restrained_S_all 1.085
_refine_ls_R_factor_all 0.0320
_refine_ls_R_factor_gt 0.0290
_refine_ls_shift/su_max 0.000
_refine_ls_shift/su_mean 0.000
_refine_ls_structure_factor_coef Fsqd
_refine_ls_weighting_details 'calc w = 1/[\s^2^(Fo^2^)+(0.0430P)^2^+1.8553P] where P = (Fo^2^+2Fc^2^)/3'
_refine_ls_weighting_scheme calc
_refine_ls_wR_factor_gt 0.0739
_refine_ls_wR_factor_ref 0.0753
_reflns_number_gt 2576
_reflns_number_total 2728
_reflns_threshold_expression I>2\s(I)
_cod_data_source_file bt6585.cif
_cod_data_source_block I
_cod_database_code 2205006
_cod_database_fobs_code 2205006

loop_
_symmetry_equiv_pos_as_xyz
'x, y, z'
'-x, -y, z+1/2'
'-x, y, -z+1/2'
'x, -y, -z'
'x+1/2, y+1/2, z'
'-x+1/2, -y+1/2, z+1/2'
'-x+1/2, y+1/2, -z+1/2'
'x+1/2, -y+1/2, -z'

loop_
_atom_site_label
_atom_site_fract_x
_atom_site_fract_y
_atom_site_fract_z
_atom_site_U_iso_or_equiv
_atom_site_adp_type
_atom_site_calc_flag
_atom_site_refinement_flags
_atom_site_occupancy
_atom_site_type_symbol
Fe1 0.69232(3) 0.5000 0.0000 0.00854(10) Uani d S 1 Fe
N3 0.69258(16) 0.41557(14) 0.10494(9) 0.0145(3) Uani d . 1 N
N4 0.66661(14) 0.32129(15) 0.11761(9) 0.0141(3) Uani d . 1 N
N5 0.64264(19) 0.22990(16) 0.13373(12) 0.0243(4) Uani d . 1 N
N6 0.69594(16) 0.64899(13) 0.06089(10) 0.0146(3) Uani d . 1 N
N7 0.76363(15) 0.66735(14) 0.11328(10) 0.0141(3) Uani d . 1 N
N8 0.82889(19) 0.68931(17) 0.16284(12) 0.0261(4) Uani d . 1 N
N1 0.50296(17) 0.5000 0.0000 0.0101(3) Uani d S 1 N
C1 0.44278(14) 0.40438(14) 0.00200(15) 0.0129(3) Uani d . 1 C
H1 0.4848 0.3362 0.0034 0.015 Uiso calc R 1 H
C2 0.32194(14) 0.40041(13) 0.00209(13) 0.0118(3) Uani d . 1 C
H2 0.2825 0.3308 0.0036 0.014 Uiso calc R 1 H
C3 0.2587(2) 0.5000 0.0000 0.0108(4) Uani d S 1 C
C4 0.1295(2) 0.5000 0.0000 0.0110(4) Uani d S 1 C
C5 0.06571(18) 0.41411(17) 0.03565(12) 0.0146(4) Uani d . 1 C
H5 0.1049 0.3536 0.0605 0.018 Uiso calc R 1 H
C6 -0.05449(18) 0.41773(17) 0.03451(12) 0.0139(4) Uani d . 1 C
H6 -0.0962 0.3589 0.0595 0.017 Uiso calc R 1 H
N2 -0.11587(17) 0.5000 0.0000 0.0107(4) Uani d S 1 N
N11 0.5000 -0.59649(19) 0.2500 0.0159(5) Uani d S 1 N
C11 0.5829(2) -0.53759(17) 0.28723(13) 0.0162(4) Uani d . 1 C
H11 0.6424 -0.5774 0.3145 0.019 Uiso calc R 1 H
C12 0.58738(19) -0.42202(18) 0.28841(12) 0.0161(4) Uani d . 1 C
H12 0.6492 -0.3847 0.3151 0.019 Uiso calc R 1 H
C13 0.5000 -0.3612(2) 0.2500 0.0134(5) Uani d S 1 C
C14 0.5000 -0.2379(2) 0.2500 0.0133(5) Uani d S 1 C
C15 0.60332(18) -0.17730(17) 0.25538(13) 0.0167(4) Uani d . 1 C
H15 0.6761 -0.2148 0.2590 0.020 Uiso calc R 1 H
C16 0.59897(19) -0.06132(16) 0.25546(13) 0.0173(4) Uani d . 1 C
H16 0.6703 -0.0214 0.2596 0.021 Uiso calc R 1 H
N12 0.5000 -0.0033(2) 0.2500 0.0170(4) Uani d S 1 N
Na1 0.5000 0.19824(9) 0.2500 0.0139(2) Uani d S 1 Na

loop_
_atom_site_aniso_label
_atom_site_aniso_U_11
_atom_site_aniso_U_22
_atom_site_aniso_U_33
_atom_site_aniso_U_12
_atom_site_aniso_U_13
_atom_site_aniso_U_23
Fe1 0.00420(16) 0.00952(17) 0.01192(16) 0.000 0.000 -0.00006(15)
N3 0.0123(8) 0.0180(8) 0.0133(7) 0.0003(7) -0.0003(6) 0.0043(6)
N4 0.0087(8) 0.0208(9) 0.0127(7) 0.0017(6) 0.0010(6) 0.0016(6)
N5 0.0309(11) 0.0180(9) 0.0241(10) -0.0016(8) 0.0052(8) 0.0035(7)
N6 0.0131(8) 0.0106(7) 0.0200(8) 0.0010(6) -0.0056(7) -0.0033(6)
N7 0.0153(9) 0.0097(7) 0.0174(8) 0.0005(6) 0.0006(6) -0.0015(6)
N8 0.0263(11) 0.0247(10) 0.0271(10) 0.0034(8) -0.0133(8) -0.0082(8)
N1 0.0030(8) 0.0134(9) 0.0138(9) 0.000 0.000 -0.0017(10)
C1 0.0086(8) 0.0115(8) 0.0186(7) 0.0008(6) 0.0007(9) 0.0001(8)
C2 0.0063(7) 0.0115(8) 0.0177(7) -0.0018(5) 0.0018(10) 0.0006(8)
C3 0.0081(11) 0.0118(11) 0.0126(10) 0.000 0.000 -0.0001(13)
C4 0.0082(11) 0.0121(11) 0.0128(10) 0.000 0.000 0.0007(13)
C5 0.0066(9) 0.0145(9) 0.0226(9) 0.0016(7) -0.0023(7) 0.0039(8)
C6 0.0092(10) 0.0118(9) 0.0208(8) 0.0003(7) 0.0012(7) 0.0043(8)
N2 0.0035(8) 0.0124(9) 0.0162(9) 0.000 0.000 -0.0001(11)
N11 0.0184(13) 0.0114(11) 0.0177(11) 0.000 0.0070(9) 0.000
C11 0.0163(11) 0.0140(9) 0.0183(9) 0.0020(7) 0.0011(7) 0.0033(7)
C12 0.0176(11) 0.0127(9) 0.0179(9) 0.0007(8) -0.0020(7) -0.0008(8)
C13 0.0162(14) 0.0094(12) 0.0145(12) 0.000 -0.0005(10) 0.000
C14 0.0149(15) 0.0092(12) 0.0157(13) 0.000 -0.0008(11) 0.000
C15 0.0126(11) 0.0132(9) 0.0242(10) 0.0007(7) -0.0027(8) -0.0016(8)
C16 0.0146(11) 0.0121(10) 0.0253(10) -0.0012(7) -0.0017(8) -0.0021(8)
N12 0.0146(10) 0.0126(10) 0.0237(10) 0.000 -0.0004(8) 0.000
Na1 0.0155(6) 0.0093(5) 0.0169(5) 0.000 -0.0021(4) 0.000

loop_
_atom_type_symbol
_atom_type_description
_atom_type_scat_dispersion_real
_atom_type_scat_dispersion_imag
_atom_type_scat_source
C C 0.0033 0.0016 'International Tables Vol C Tables 4.2.6.8 and 6.1.1.4'
H H 0.0000 0.0000 'International Tables Vol C Tables 4.2.6.8 and 6.1.1.4'
N N 0.0061 0.0033 'International Tables Vol C Tables 4.2.6.8 and 6.1.1.4'
Fe Fe 0.3463 0.8444 'International Tables Vol C Tables 4.2.6.8 and 6.1.1.4'
Na Na 0.0362 0.0249 'International Tables Vol C Tables 4.2.6.8 and 6.1.1.4'

loop_
_geom_angle_atom_site_label_1
_geom_angle_atom_site_label_2
_geom_angle_atom_site_label_3
_geom_angle_site_symmetry_1
_geom_angle_site_symmetry_3
_geom_angle
_geom_angle_publ_flag
N3 Fe1 N3 4_565 . 179.83(11) y
N3 Fe1 N6 4_565 . 89.74(7) y
N3 Fe1 N6 . . 90.25(7) y
N3 Fe1 N6 4_565 4_565 90.25(7) n
N3 Fe1 N6 . 4_565 89.74(7) y
N6 Fe1 N6 . 4_565 177.69(10) y
N3 Fe1 N1 4_565 . 90.08(5) n
N3 Fe1 N1 . . 90.08(5) y
N6 Fe1 N1 . . 91.16(5) y
N6 Fe1 N1 4_565 . 91.16(5) n
N3 Fe1 N2 4_565 1_655 89.92(5) y
N3 Fe1 N2 . 1_655 89.92(5) n
N6 Fe1 N2 . 1_655 88.84(5) n
N6 Fe1 N2 4_565 1_655 88.84(5) y
N1 Fe1 N2 . 1_655 180.0 y
N4 N3 Fe1 . . 129.01(14) n
N5 N4 N3 . . 176.8(2) y
N4 N5 Na1 . . 117.75(15) n
N7 N6 Fe1 . . 122.58(14) n
N8 N7 N6 . . 177.3(2) y
N7 N8 Na1 . 5 164.48(18) n
C1 N1 C1 4_565 . 118.0(2) n
C1 N1 Fe1 4_565 . 120.99(10) n
C1 N1 Fe1 . . 120.99(10) n
N1 C1 C2 . . 122.97(16) n
N1 C1 H1 . . 118.5 n
C2 C1 H1 . . 118.5 n
C1 C2 C3 . . 119.25(16) n
C1 C2 H2 . . 120.4 n
C3 C2 H2 . . 120.4 n
C2 C3 C2 4_565 . 117.6(2) n
C2 C3 C4 4_565 . 121.22(11) n
C2 C3 C4 . . 121.22(11) n
C5 C4 C5 4_565 . 116.9(2) n
C5 C4 C3 4_565 . 121.56(11) n
C5 C4 C3 . . 121.56(11) n
C6 C5 C4 . . 119.59(19) n
C6 C5 H5 . . 120.2 n
C4 C5 H5 . . 120.2 n
N2 C6 C5 . . 123.54(19) n
N2 C6 H6 . . 118.2 n
C5 C6 H6 . . 118.2 n
C6 N2 C6 . 4_565 116.8(2) n
C6 N2 Fe1 . 1_455 121.59(11) n
C6 N2 Fe1 4_565 1_455 121.59(11) n
C11 N11 C11 3_655 . 116.2(2) n
C11 N11 Na1 3_655 1_545 121.88(12) n
C11 N11 Na1 . 1_545 121.88(12) n
N11 C11 C12 . . 124.1(2) n
N11 C11 H11 . . 118.0 n
C12 C11 H11 . . 118.0 n
C11 C12 C13 . . 119.3(2) n
C11 C12 H12 . . 120.3 n
C13 C12 H12 . . 120.3 n
C12 C13 C12 3_655 . 116.9(3) n
C12 C13 C14 3_655 . 121.53(13) n
C12 C13 C14 . . 121.53(13) n
C15 C14 C15 . 3_655 117.1(2) n
C15 C14 C13 . . 121.47(12) n
C15 C14 C13 3_655 . 121.47(12) n
C14 C15 C16 . . 119.43(19) n
C14 C15 H15 . . 120.3 n
C16 C15 H15 . . 120.3 n
N12 C16 C15 . . 123.5(2) n
N12 C16 H16 . . 118.2 n
C15 C16 H16 . . 118.2 n
C16 N12 C16 3_655 . 117.1(3) n
C16 N12 Na1 3_655 . 121.47(14) n
C16 N12 Na1 . . 121.47(14) n
N12 Na1 N8 . 5_445 87.49(5) n
N12 Na1 N8 . 7_645 87.49(5) n
N8 Na1 N8 5_445 7_645 174.98(11) n
N12 Na1 N11 . 1_565 180.0 n
N8 Na1 N11 5_445 1_565 92.51(5) n
N8 Na1 N11 7_645 1_565 92.51(5) n
N12 Na1 N5 . 3_655 98.50(5) n
N8 Na1 N5 5_445 3_655 87.07(7) n
N8 Na1 N5 7_645 3_655 93.67(7) n
N11 Na1 N5 1_565 3_655 81.50(5) n
N12 Na1 N5 . . 98.50(5) n
N8 Na1 N5 5_445 . 93.67(7) n
N8 Na1 N5 7_645 . 87.07(7) n
N11 Na1 N5 1_565 . 81.50(5) n
N5 Na1 N5 3_655 . 163.00(10) n

loop_
_geom_bond_atom_site_label_1
_geom_bond_atom_site_label_2
_geom_bond_site_symmetry_2
_geom_bond_distance
_geom_bond_publ_flag
Fe1 N3 4_565 2.0294(15) n
Fe1 N3 . 2.0294(15) y
Fe1 N6 . 2.0593(16) y
Fe1 N6 4_565 2.0593(16) n
Fe1 N1 . 2.171(2) y
Fe1 N2 1_655 2.199(2) n
N3 N4 . 1.189(2) y
N4 N5 . 1.163(3) y
N5 Na1 . 2.572(2) y
N6 N7 . 1.192(2) y
N7 N8 . 1.148(3) y
N8 Na1 5 2.4476(19) y
N1 C1 4_565 1.3395(19) n
N1 C1 . 1.3395(19) n
C1 C2 . 1.386(2) n
C1 H1 . 0.9500 n
C2 C3 . 1.3985(19) n
C2 H2 . 0.9500 n
C3 C2 4_565 1.3985(19) n
C3 C4 . 1.480(3) n
C4 C5 4_565 1.398(2) n
C4 C5 . 1.398(2) n
C5 C6 . 1.379(3) n
C5 H5 . 0.9500 n
C6 N2 . 1.343(2) n
C6 H6 . 0.9500 n
N2 C6 4_565 1.343(2) n
N2 Fe1 1_455 2.199(2) n
N11 C11 3_655 1.339(3) n
N11 C11 . 1.339(3) n
N11 Na1 1_545 2.464(3) n
C11 C12 . 1.388(3) ?
C11 H11 . 0.9500 n
C12 C13 . 1.397(3) n
C12 H12 . 0.9500 n
C13 C12 3_655 1.397(3) n
C13 C14 . 1.480(4) n
C14 C15 . 1.392(2) n
C14 C15 3_655 1.392(2) n
C15 C16 . 1.393(3) n
C15 H15 . 0.9500 n
C16 N12 . 1.334(3) n
C16 H16 . 0.9500 n
N12 C16 3_655 1.334(3) n
N12 Na1 . 2.419(3) n
Na1 N8 5_445 2.4476(19) n
Na1 N8 7_645 2.4476(19) n
Na1 N11 1_565 2.464(3) y
Na1 N5 3_655 2.572(2) n
